data_7062016
loop_
_publ_author_name
'Faraonov, Maxim A.'
'Osipov, Nikita G.'
'Romanenko, Nikita R.'
'Kuzmin, Alexey V.'
'Kornev, Alexey B.'
'Stuzhin, Pavel A.'
'Khasanov, Salavat S.'
'Konarev, Dmitri V.'

_publ_section_title
;
 Crystalline salts of anionic free-base tetrapyrazinoporphyrazines with
 alkyl-substituents or an extended \p-electron system
;
_journal_issue 46
_journal_name_full 'New Journal of Chemistry'
_journal_page_first 22195
_journal_page_last 22202
_journal_paper_doi 10.1039/D2NJ04578H
_journal_volume 46
_journal_year 2022
_chemical_formula_moiety 'C36 H30 N P2, 8(C3 H2 Cl), C20 H21 N8'
_chemical_formula_sum 'C80 H67 Cl8 N9 P2'
_chemical_formula_weight 1499.96
_space_group_crystal_system monoclinic
_space_group_IT_number 15
_space_group_name_Hall '-C 2yc'
_space_group_name_H-M_alt 'C 1 2/c 1'
_atom_sites_solution_hydrogens geom
_atom_sites_solution_primary direct
_audit_creation_date 2022-09-14
_audit_creation_method
;FinalCif V110 by Daniel Kratzert, Freiburg 2022,
https://dkratzert.de/finalcif.html
;
_audit_update_record
;
2022-09-14 deposited with the CCDC.	2022-10-25 downloaded from the CCDC.
;
_cell_angle_alpha 90
_cell_angle_beta 95.537(4)
_cell_angle_gamma 90
_cell_formula_units_Z 8
_cell_length_a 21.0879(11)
_cell_length_b 21.1652(10)
_cell_length_c 32.4886(12)
_cell_measurement_reflns_used 10192
_cell_measurement_temperature 108(7)
_cell_measurement_theta_max 24.0640
_cell_measurement_theta_min 1.9160
_cell_volume 14433.0(12)
_computing_cell_refinement 'CrysAlisPro 1.171.41.123a (Rigaku OD, 2022)'
_computing_data_collection 'CrysAlisPro 1.171.41.123a (Rigaku OD, 2022)'
_computing_data_reduction 'CrysAlisPro 1.171.41.123a (Rigaku OD, 2022)'
_computing_molecular_graphics 'Olex2 1.5 (Dolomanov et al., 2009)'
_computing_publication_material 'Olex2 1.5 (Dolomanov et al., 2009)'
_computing_structure_refinement 'SHELXL 2018/3 (Sheldrick, 2015)'
_computing_structure_solution 'olex2.solve 1.5 (Bourhis et al., 2015)'
_diffrn_ambient_temperature 108.15
_diffrn_detector_area_resol_mean 5.2283
_diffrn_detector_type AtlasS2
_diffrn_measured_fraction_theta_full 0.939
_diffrn_measured_fraction_theta_max 0.940
_diffrn_measurement_details
;
List of Runs (angles in degrees, time in seconds):

  # Type    Start    End  Width  t~exp~   \w     \q     \k     \f   Frames
#--------------------------------------------------------------------------
  1  \w    -18.00  20.00   1.00  130.00    --   16.58  47.00-160.00   38
  2  \w    -94.00  -4.00   0.50  130.00    --  -16.73 -62.00  55.11  180
  3  \w    -75.00  12.00   0.50  130.00    --  -16.73 -65.00 -54.82  174
  4  \w    -44.00  -8.00   1.00  130.00    --   16.58 -37.00 -90.00   36
  5  \w    -51.00  59.00   1.00  130.00    --  -16.73  57.00-150.00  110
  6  \w    -23.00 -22.00   1.00  130.00    --  -16.73 -64.00-166.61    1
;
_diffrn_measurement_device 'four-circle diffractometer'
_diffrn_measurement_device_type 'Xcalibur, AtlasS2, Gemini'
_diffrn_measurement_method '\w scans'
_diffrn_radiation_type MoK\a
_diffrn_radiation_wavelength 0.71073
_diffrn_reflns_av_R_equivalents 0.0983
_diffrn_reflns_av_unetI/netI 0.1569
_diffrn_reflns_Laue_measured_fraction_full 0.939
_diffrn_reflns_Laue_measured_fraction_max 0.940
_diffrn_reflns_limit_h_max 24
_diffrn_reflns_limit_h_min -24
_diffrn_reflns_limit_k_max 12
_diffrn_reflns_limit_k_min -24
_diffrn_reflns_limit_l_max 37
_diffrn_reflns_limit_l_min -34
_diffrn_reflns_number 30857
_diffrn_reflns_point_group_measured_fraction_full 0.939
_diffrn_reflns_point_group_measured_fraction_max 0.940
_diffrn_reflns_theta_full 24.499
_diffrn_reflns_theta_max 24.499
_diffrn_reflns_theta_min 1.794
_exptl_absorpt_coefficient_mu 0.409
_exptl_absorpt_correction_T_max 0.963
_exptl_absorpt_correction_T_min 0.925
_exptl_absorpt_correction_type analytical
_exptl_absorpt_process_details
;
CrysAlisPro 1.171.41.123a (Rigaku Oxford Diffraction, 2022)
Analytical numeric absorption correction using a multifaceted crystal
model based on expressions derived by R.C. Clark & J.S. Reid.
(Clark, R. C. & Reid, J. S. (1995). Acta Cryst. A51, 887-897)
Empirical absorption correction using spherical harmonics,
implemented in SCALE3 ABSPACK scaling algorithm.
;
_exptl_crystal_colour 'metallic dark black'
_exptl_crystal_colour_lustre metallic
_exptl_crystal_colour_modifier dark
_exptl_crystal_colour_primary black
_exptl_crystal_density_diffrn 1.381
_exptl_crystal_description block
_exptl_crystal_F_000 6208
_exptl_crystal_size_max 0.26
_exptl_crystal_size_mid 0.16
_exptl_crystal_size_min 0.1
_refine_diff_density_max 1.000
_refine_diff_density_min -0.759
_refine_diff_density_rms 0.152
_refine_ls_extinction_coef 0.00040(8)
_refine_ls_extinction_expression Fc^*^=kFc[1+0.001xFc^2^\l^3^/sin(2\q)]^-1/4^
_refine_ls_extinction_method 'SHELXL-2018/3 (Sheldrick 2018)'
_refine_ls_goodness_of_fit_ref 1.097
_refine_ls_hydrogen_treatment constr
_refine_ls_matrix_type full
_refine_ls_number_parameters 897
_refine_ls_number_reflns 11290
_refine_ls_number_restraints 534
_refine_ls_restrained_S_all 1.078
_refine_ls_R_factor_all 0.2478
_refine_ls_R_factor_gt 0.1805
_refine_ls_shift/su_max 0.000
_refine_ls_shift/su_mean 0.000
_refine_ls_structure_factor_coef Fsqd
_refine_ls_weighting_details 'w=1/[\s^2^(Fo^2^)+(0.0877P)^2^+850.2062P] where P=(Fo^2^+2Fc^2^)/3'
_refine_ls_weighting_scheme calc
_refine_ls_wR_factor_gt 0.3983
_refine_ls_wR_factor_ref 0.4348
_reflns_Friedel_coverage 0.000
_reflns_number_gt 6520
_reflns_number_total 11290
_reflns_threshold_expression 'I > 2\s(I)'
_cod_data_source_file d2nj04578h2.cif
_cod_data_source_block exp_1706_int1
_cod_depositor_comments 'Adding full bibliography for 7062016--7062018.cif.'
_cod_original_cell_volume 14433.0(11)
_cod_database_code 7062016
_shelx_shelxl_version_number 2018/3
_olex2_refinement_description
;
1. Fixed Uiso
 At 1.2 times of:
  All C(H) groups, All C(H,H) groups, All N(H) groups
 At 1.5 times of:
  All C(H,H,H) groups
2. Uiso/Uaniso restraints and constraints
Uanis(C109) \\sim Ueq, Uanis(C111) \\sim Ueq, Uanis(C129) \\sim Ueq,
Uanis(C130) \\sim Ueq, Uanis(C102) \\sim Ueq, Uanis(C134) \\sim Ueq,
Uanis(C127) \\sim Ueq, Uanis(C117) \\sim Ueq, Uanis(C118) \\sim Ueq,
Uanis(C126) \\sim Ueq, Uanis(C123) \\sim Ueq, Uanis(C135) \\sim Ueq,
Uanis(C122) \\sim Ueq, Uanis(C112) \\sim Ueq, Uanis(C115) \\sim Ueq,
Uanis(C131) \\sim Ueq, Uanis(C119) \\sim Ueq, Uanis(C113) \\sim Ueq,
Uanis(C107) \\sim Ueq, Uanis(C120) \\sim Ueq, Uanis(C124) \\sim Ueq,
Uanis(C128) \\sim Ueq, Uanis(C136) \\sim Ueq, Uanis(C114) \\sim Ueq,
Uanis(C106) \\sim Ueq, Uanis(C132) \\sim Ueq, Uanis(C108) \\sim Ueq,
Uanis(C110) \\sim Ueq, Uanis(C121) \\sim Ueq, Uanis(C133) \\sim Ueq,
Uanis(C116) \\sim Ueq, Uanis(C104) \\sim Ueq, Uanis(C101) \\sim Ueq,
Uanis(C105) \\sim Ueq, Uanis(C103) \\sim Ueq, Uanis(C125) \\sim Ueq, Uanis(C62)
\\sim Ueq, Uanis(C63) \\sim Ueq, Uanis(C61) \\sim Ueq, Uanis(C217) \\sim Ueq,
Uanis(C207) \\sim Ueq, Uanis(C215) \\sim Ueq, Uanis(C214) \\sim Ueq,
Uanis(C204) \\sim Ueq, Uanis(C206) \\sim Ueq, Uanis(C219) \\sim Ueq,
Uanis(C220) \\sim Ueq, Uanis(C201) \\sim Ueq, Uanis(C218) \\sim Ueq,
Uanis(C208) \\sim Ueq, Uanis(C211) \\sim Ueq, Uanis(C212) \\sim Ueq,
Uanis(C203) \\sim Ueq, Uanis(C205) \\sim Ueq, Uanis(C213) \\sim Ueq,
Uanis(C209) \\sim Ueq, Uanis(C210) \\sim Ueq, Uanis(C216) \\sim Ueq,
Uanis(C202) \\sim Ueq, Uanis(C73) \\sim Ueq, Uanis(C71) \\sim Ueq, Uanis(C72)
\\sim Ueq, Uanis(C32) \\sim Ueq, Uanis(C35) \\sim Ueq, Uanis(C31) \\sim Ueq,
Uanis(C33) \\sim Ueq, Uanis(C34) \\sim Ueq, Uanis(C36) \\sim Ueq, Uanis(C44)
\\sim Ueq, Uanis(C43) \\sim Ueq, Uanis(C45) \\sim Ueq, Uanis(C42) \\sim Ueq,
Uanis(C41) \\sim Ueq, Uanis(C46) \\sim Ueq, Uanis(C54) \\sim Ueq, Uanis(C53)
\\sim Ueq, Uanis(C51) \\sim Ueq, Uanis(C55) \\sim Ueq, Uanis(C56) \\sim Ueq,
Uanis(C52) \\sim Ueq, Uanis(N101) \\sim Ueq, Uanis(N203) \\sim Ueq, Uanis(N202)
\\sim Ueq, Uanis(N201) \\sim Ueq, Uanis(N204) \\sim Ueq, Uanis(N208) \\sim Ueq,
Uanis(N206) \\sim Ueq, Uanis(N207) \\sim Ueq, Uanis(N205) \\sim Ueq: with sigma
of 0.01 and sigma for terminal atoms of 0.02
3.a Secondary CH2 refined with riding coordinates:
 C207(H20A,H20B), C215(H21D,H21E), C218(H21F,H21G), C210(H21H,H21I)
3.b Aromatic/amide H refined with riding coordinates:
 C109(H109), C111(H111), C129(H129), C130(H130), C102(H102), C134(H134),
 C127(H127), C117(H117), C118(H118), C126(H126), C123(H123), C135(H135),
 C122(H122), C112(H112), C115(H115), C120(H120), C124(H124), C128(H128),
 C136(H136), C114(H114), C106(H106), C132(H132), C108(H108), C110(H110),
 C121(H121), C133(H133), C116(H116), C104(H104), C105(H105), C103(H103),
 C62(H62), C63(H63), N201(H201), C73(H73), C72(H72), C35(H35), C33(H33),
 C34(H34), C36(H36), C44(H44), C43(H43), C45(H45), C46(H46), C54(H54), C53(H53),
  C55(H55), C56(H56)
3.c Idealised Me refined as rotating group:
 C217(H21A,H21B,H21C), C208(H20C,H20D,H20E), C209(H20F,H20G,H20H), C216(H21J,
 H21K,H21L)
;
_olex2_submission_special_instructions 'No special instructions were received'
_oxdiff_exptl_absorpt_empirical_details
;
Empirical correction (ABSPACK) includes:
- Absorption correction using spherical harmonics
- Frame scaling
- Detector area scaling
;
_shelx_space_group_comment
;
The symmetry employed for this shelxl refinement is uniquely defined
by the following loop, which should always be used as a source of
symmetry information in preference to the above space-group names.
They are only intended as comments.
;
_shelx_estimated_absorpt_t_min 0.901
_shelx_estimated_absorpt_t_max 0.960

loop_
_space_group_symop_operation_xyz
'x, y, z'
'-x, y, -z+1/2'
'x+1/2, y+1/2, z'
'-x+1/2, y+1/2, -z+1/2'
'-x, -y, -z'
'x, -y, z-1/2'
'-x+1/2, -y+1/2, -z'
'x+1/2, -y+1/2, z-1/2'

loop_
_atom_site_label
_atom_site_type_symbol
_atom_site_fract_x
_atom_site_fract_y
_atom_site_fract_z
_atom_site_U_iso_or_equiv
_atom_site_adp_type
_atom_site_occupancy
_atom_site_site_symmetry_order
_atom_site_calc_flag
_atom_site_refinement_flags_posn
_atom_site_refinement_flags_adp
_atom_site_refinement_flags_occupancy
_atom_site_disorder_assembly
_atom_site_disorder_group
P101 P 0.22322(17) 0.72035(18) 0.38203(10) 0.0250(9) Uani 1 1 d . . . . .
C109 C 0.2752(7) 0.8976(8) 0.4202(5) 0.041(4) Uani 1 1 d . U . . .
H109 H 0.269627 0.939641 0.410174 0.049 Uiso 1 1 calc R U . . .
C111 C 0.3106(7) 0.8256(8) 0.4759(5) 0.037(4) Uani 1 1 d . U . . .
H111 H 0.328226 0.818290 0.503522 0.044 Uiso 1 1 calc R U . . .
C129 C 0.3178(8) 0.5690(8) 0.2568(4) 0.038(4) Uani 1 1 d . U . . .
H129 H 0.351153 0.562267 0.239645 0.045 Uiso 1 1 calc R U . . .
C130 C 0.3293(6) 0.5768(6) 0.3000(4) 0.024(3) Uani 1 1 d . U . . .
H130 H 0.371991 0.575731 0.312290 0.028 Uiso 1 1 calc R U . . .
C102 C 0.1197(7) 0.6510(7) 0.4007(4) 0.033(4) Uani 1 1 d . U . . .
H102 H 0.146869 0.615384 0.399627 0.040 Uiso 1 1 calc R U . . .
C134 C 0.2365(7) 0.4206(8) 0.4453(5) 0.039(4) Uani 1 1 d . U . . .
H134 H 0.226652 0.382763 0.459062 0.046 Uiso 1 1 calc R U . . .
C127 C 0.2055(8) 0.5792(7) 0.2640(4) 0.037(4) Uani 1 1 d . U . . .
H127 H 0.162908 0.580299 0.251480 0.045 Uiso 1 1 calc R U . . .
C117 C 0.2868(7) 0.7502(8) 0.2696(4) 0.035(4) Uani 1 1 d . U . . .
H117 H 0.326788 0.748681 0.258456 0.042 Uiso 1 1 calc R U . . .
C118 C 0.2833(7) 0.7422(7) 0.3131(4) 0.030(3) Uani 1 1 d . U . . .
H118 H 0.321430 0.739621 0.331206 0.036 Uiso 1 1 calc R U . . .
C126 C 0.2184(7) 0.5856(7) 0.3070(4) 0.029(3) Uani 1 1 d . U . . .
H126 H 0.184413 0.589603 0.324031 0.035 Uiso 1 1 calc R U . . .
C123 C 0.4685(7) 0.6777(8) 0.4016(4) 0.040(4) Uani 1 1 d . U . . .
H123 H 0.484711 0.719508 0.403987 0.048 Uiso 1 1 calc R U . . .
C135 C 0.2585(7) 0.4181(8) 0.4064(5) 0.038(4) Uani 1 1 d . U . . .
H135 H 0.260748 0.378467 0.392917 0.046 Uiso 1 1 calc R U . . .
C122 C 0.5119(7) 0.6272(8) 0.4029(4) 0.036(4) Uani 1 1 d . U . . .
H122 H 0.556585 0.634245 0.407036 0.043 Uiso 1 1 calc R U . . .
C112 C 0.2873(7) 0.7772(8) 0.4514(4) 0.033(3) Uani 1 1 d . U . . .
H112 H 0.292611 0.735210 0.461353 0.040 Uiso 1 1 calc R U . . .
C115 C 0.1744(7) 0.7591(7) 0.2598(4) 0.033(4) Uani 1 1 d . U . . .
H115 H 0.136594 0.766085 0.241948 0.040 Uiso 1 1 calc R U . . .
C131 C 0.2728(6) 0.5304(7) 0.4052(4) 0.024(3) Uani 1 1 d . U . . .
C119 C 0.3807(7) 0.6103(7) 0.3914(4) 0.029(3) Uani 1 1 d . U . . .
C113 C 0.2263(7) 0.7383(7) 0.3287(4) 0.028(3) Uani 1 1 d . U . . .
C107 C 0.2553(6) 0.7871(7) 0.4113(4) 0.026(3) Uani 1 1 d . U . . .
P102 P 0.29601(18) 0.59923(18) 0.37989(10) 0.0258(9) Uani 1 1 d . . . . .
C120 C 0.4218(6) 0.5577(7) 0.3925(4) 0.027(3) Uani 1 1 d . U . . .
H120 H 0.404692 0.516218 0.389570 0.033 Uiso 1 1 calc R U . . .
C124 C 0.4060(7) 0.6695(7) 0.3972(4) 0.031(3) Uani 1 1 d . U . . .
H124 H 0.378620 0.704995 0.398078 0.037 Uiso 1 1 calc R U . . .
C128 C 0.2540(8) 0.5717(8) 0.2412(5) 0.041(4) Uani 1 1 d . U . . .
H128 H 0.244425 0.567992 0.212133 0.049 Uiso 1 1 calc R U . . .
C136 C 0.2769(6) 0.4715(7) 0.3870(4) 0.026(3) Uani 1 1 d . U . . .
H136 H 0.292745 0.468102 0.360686 0.031 Uiso 1 1 calc R U . . .
C114 C 0.1696(7) 0.7479(7) 0.3029(4) 0.032(3) Uani 1 1 d . U . . .
H114 H 0.129328 0.747034 0.313720 0.039 Uiso 1 1 calc R U . . .
C106 C 0.1028(6) 0.7634(7) 0.3950(4) 0.028(3) Uani 1 1 d . U . . .
H106 H 0.118824 0.804594 0.390753 0.033 Uiso 1 1 calc R U . . .
C132 C 0.2487(7) 0.5336(8) 0.4434(4) 0.034(4) Uani 1 1 d . U . . .
H132 H 0.245005 0.573559 0.456283 0.041 Uiso 1 1 calc R U . . .
C108 C 0.2512(7) 0.8470(7) 0.3961(4) 0.030(3) Uani 1 1 d . U . . .
H108 H 0.231872 0.854337 0.368920 0.036 Uiso 1 1 calc R U . . .
C110 C 0.3076(7) 0.8862(8) 0.4593(5) 0.040(4) Uani 1 1 d . U . . .
H110 H 0.327749 0.920258 0.474495 0.048 Uiso 1 1 calc R U . . .
C121 C 0.4869(7) 0.5665(8) 0.3979(4) 0.032(3) Uani 1 1 d . U . . .
H121 H 0.514619 0.531141 0.398207 0.039 Uiso 1 1 calc R U . . .
C133 C 0.2292(7) 0.4777(7) 0.4636(4) 0.032(3) Uani 1 1 d . U . . .
H133 H 0.211522 0.480404 0.489338 0.038 Uiso 1 1 calc R U . . .
N101 N 0.2601(5) 0.6587(5) 0.3962(3) 0.024(3) Uani 1 1 d . U . . .
C116 C 0.2315(7) 0.7601(7) 0.2438(4) 0.035(4) Uani 1 1 d . U . . .
H116 H 0.233547 0.767436 0.215123 0.042 Uiso 1 1 calc R U . . .
C104 C 0.0164(7) 0.6960(8) 0.4117(5) 0.039(4) Uani 1 1 d . U . . .
H104 H -0.026484 0.690836 0.417779 0.047 Uiso 1 1 calc R U . . .
C101 C 0.1421(6) 0.7116(6) 0.3925(4) 0.018(3) Uani 1 1 d . U . . .
C105 C 0.0397(7) 0.7558(8) 0.4039(4) 0.036(4) Uani 1 1 d . U . . .
H105 H 0.012662 0.791640 0.404528 0.043 Uiso 1 1 calc R U . . .
C103 C 0.0566(8) 0.6434(9) 0.4105(5) 0.045(4) Uani 1 1 d . U . . .
H103 H 0.041165 0.602550 0.416284 0.054 Uiso 1 1 calc R U . . .
C125 C 0.2814(6) 0.5860(6) 0.3248(4) 0.023(3) Uani 1 1 d . U . . .
C62 C 0.5032(9) 0.6189(10) 0.2922(6) 0.058(5) Uani 1 1 d . U . . .
H62 H 0.505979 0.618436 0.321598 0.069 Uiso 1 1 calc R U . . .
C63 C 0.5019(9) 0.5619(9) 0.2696(5) 0.057(5) Uani 1 1 d . U . . .
H63 H 0.504036 0.522754 0.284054 0.068 Uiso 1 1 calc R U . . .
C61 C 0.5003(10) 0.6742(10) 0.2713(6) 0.060(5) Uani 1 1 d . U . . .
Cl61 Cl 0.5009(6) 0.7442(3) 0.2980(2) 0.166(5) Uani 1 1 d . . . . .
C217 C 0.8937(13) 0.3704(13) 0.2049(8) 0.099(8) Uani 1 1 d . U . . .
H21A H 0.864917 0.343846 0.186790 0.148 Uiso 1 1 calc R U . . .
H21B H 0.903906 0.348846 0.231437 0.148 Uiso 1 1 calc R U . . .
H21C H 0.932961 0.377936 0.191845 0.148 Uiso 1 1 calc R U . . .
C207 C 0.4482(9) 0.4106(9) 0.4853(5) 0.047(4) Uani 1 1 d . U . . .
H20A H 0.467715 0.438458 0.507448 0.056 Uiso 1 1 calc R U . . .
H20B H 0.404008 0.424932 0.477527 0.056 Uiso 1 1 calc R U . . .
C215 C 0.8728(8) 0.4318(9) 0.3041(6) 0.053(5) Uani 1 1 d . U . . .
H21D H 0.907215 0.436418 0.285600 0.064 Uiso 1 1 calc R U . . .
H21E H 0.870377 0.471797 0.319635 0.064 Uiso 1 1 calc R U . . .
N203 N 0.3918(5) 0.4086(5) 0.3215(3) 0.024(3) Uani 1 1 d . U . . .
N202 N 0.5059(5) 0.4092(5) 0.3105(3) 0.022(2) Uani 1 1 d . U . . .
N201 N 0.4019(5) 0.4101(5) 0.2484(3) 0.025(3) Uani 1 1 d . U . . .
H201 H 0.443611 0.407702 0.249076 0.030 Uiso 1 1 calc R U . . .
N204 N 0.6245(6) 0.4139(5) 0.3264(3) 0.027(3) Uani 1 1 d . U . . .
N208 N 0.7492(6) 0.4158(6) 0.2114(4) 0.034(3) Uani 1 1 d . U . . .
C214 C 0.8110(8) 0.4222(8) 0.2780(5) 0.041(4) Uani 1 1 d . U . . .
N206 N 0.5842(6) 0.4165(6) 0.4138(3) 0.033(3) Uani 1 1 d . U . . .
C204 C 0.6393(6) 0.4131(6) 0.2893(4) 0.023(3) Uani 1 1 d . U . . .
C206 C 0.4877(8) 0.4134(8) 0.4466(5) 0.044(4) Uani 1 1 d . U . . .
N207 N 0.7574(6) 0.4191(6) 0.2994(3) 0.033(3) Uani 1 1 d . U . . .
C219 C 0.8045(8) 0.4201(9) 0.2339(5) 0.049(4) Uani 1 1 d . U . . .
N205 N 0.4469(6) 0.4094(6) 0.4111(3) 0.036(3) Uani 1 1 d . U . . .
C220 C 0.6980(6) 0.4133(6) 0.2329(4) 0.024(3) Uani 1 1 d . U . . .
C201 C 0.3698(7) 0.4114(7) 0.2835(4) 0.027(3) Uani 1 1 d . U . . .
C218 C 0.8634(9) 0.4294(10) 0.2117(6) 0.064(5) Uani 1 1 d . U . . .
H21F H 0.851586 0.450307 0.184835 0.077 Uiso 1 1 calc R U . . .
H21G H 0.893550 0.457251 0.228400 0.077 Uiso 1 1 calc R U . . .
C208 C 0.4482(12) 0.3435(12) 0.5001(7) 0.090(8) Uani 1 1 d . U . . .
H20C H 0.426144 0.316783 0.478647 0.135 Uiso 1 1 calc R U . . .
H20D H 0.426313 0.341098 0.525299 0.135 Uiso 1 1 calc R U . . .
H20E H 0.492258 0.328901 0.506017 0.135 Uiso 1 1 calc R U . . .
C211 C 0.5526(7) 0.4155(8) 0.4485(4) 0.036(4) Uani 1 1 d . U . . .
C212 C 0.5452(6) 0.4129(7) 0.3779(4) 0.026(3) Uani 1 1 d . U . . .
C203 C 0.5605(7) 0.4124(7) 0.3364(4) 0.029(3) Uani 1 1 d . U . . .
C205 C 0.4794(6) 0.4112(7) 0.3761(4) 0.028(3) Uani 1 1 d . U . . .
C213 C 0.7024(7) 0.4149(7) 0.2758(4) 0.031(3) Uani 1 1 d . U . . .
C209 C 0.6328(8) 0.3597(9) 0.4952(5) 0.049(5) Uani 1 1 d . U . . .
H20F H 0.668875 0.359342 0.478334 0.074 Uiso 1 1 calc R U . . .
H20G H 0.604761 0.323817 0.487549 0.074 Uiso 1 1 calc R U . . .
H20H H 0.648601 0.356499 0.524513 0.074 Uiso 1 1 calc R U . . .
C210 C 0.5980(8) 0.4174(9) 0.4883(5) 0.048(4) Uani 1 1 d . U . . .
H21H H 0.628374 0.452695 0.486624 0.057 Uiso 1 1 calc R U . . .
H21I H 0.573088 0.425456 0.512075 0.057 Uiso 1 1 calc R U . . .
C216 C 0.8897(13) 0.3811(15) 0.3333(9) 0.119(10) Uani 1 1 d . U . . .
H21J H 0.899953 0.342919 0.318124 0.179 Uiso 1 1 calc R U . . .
H21K H 0.853800 0.372412 0.349412 0.179 Uiso 1 1 calc R U . . .
H21L H 0.926892 0.393686 0.351900 0.179 Uiso 1 1 calc R U . . .
C202 C 0.4558(7) 0.4074(7) 0.3346(4) 0.027(3) Uani 1 1 d . U . . .
C73 C 0.4996(8) 0.2526(8) 0.2706(5) 0.046(4) Uani 1 1 d . U . . .
H73 H 0.497924 0.291802 0.284711 0.055 Uiso 1 1 calc R U . . .
C71 C 0.5003(8) 0.1409(8) 0.2716(5) 0.040(4) Uani 1 1 d . U . . .
C72 C 0.5010(8) 0.1970(9) 0.2933(5) 0.047(4) Uani 1 1 d . U . . .
H72 H 0.502436 0.197491 0.322605 0.057 Uiso 1 1 calc R U . . .
Cl71 Cl 0.5015(4) 0.0708(3) 0.29861(18) 0.092(2) Uani 1 1 d . . . . .
C32 C 0.3521(7) 0.1661(8) 0.4196(4) 0.035(4) Uani 1 1 d . U . . .
C35 C 0.3638(7) 0.2533(9) 0.3584(5) 0.042(4) Uani 1 1 d . U . . .
H35 H 0.369083 0.283211 0.337164 0.050 Uiso 1 1 calc R U . . .
C31 C 0.3500(7) 0.1465(8) 0.3797(4) 0.034(4) Uani 1 1 d . U . . .
C33 C 0.3551(7) 0.2309(8) 0.4296(5) 0.039(4) Uani 1 1 d . U . . .
H33 H 0.351692 0.244703 0.457171 0.047 Uiso 1 1 calc R U . . .
Cl32 Cl 0.3465(2) 0.1130(2) 0.45979(13) 0.0553(13) Uani 1 1 d . . . . .
Cl31 Cl 0.3421(2) 0.0687(2) 0.36647(14) 0.0608(13) Uani 1 1 d . . . . .
C34 C 0.3631(8) 0.2733(10) 0.3991(5) 0.054(5) Uani 1 1 d . U . . .
H34 H 0.368345 0.316859 0.405649 0.065 Uiso 1 1 calc R U . . .
C36 C 0.3570(8) 0.1925(9) 0.3491(5) 0.048(4) Uani 1 1 d . U . . .
H36 H 0.356796 0.179666 0.321096 0.057 Uiso 1 1 calc R U . . .
C44 C 0.6686(8) 0.5465(9) 0.3995(5) 0.048(4) Uani 1 1 d . U . . .
H44 H 0.663150 0.502939 0.405408 0.058 Uiso 1 1 calc R U . . .
C43 C 0.6846(8) 0.5909(10) 0.4323(6) 0.057(5) Uani 1 1 d . U . . .
H43 H 0.692900 0.576701 0.459998 0.069 Uiso 1 1 calc R U . . .
C45 C 0.6615(8) 0.5684(10) 0.3593(6) 0.054(5) Uani 1 1 d . U . . .
H45 H 0.653220 0.539054 0.337321 0.065 Uiso 1 1 calc R U . . .
Cl41 Cl 0.6879(2) 0.7530(2) 0.36859(15) 0.0617(13) Uani 1 1 d . . . . .
Cl42 Cl 0.7055(2) 0.7091(3) 0.46193(14) 0.0620(14) Uani 1 1 d . . . . .
C42 C 0.6879(7) 0.6573(8) 0.4226(5) 0.040(4) Uani 1 1 d . U . . .
C41 C 0.6819(8) 0.6739(8) 0.3814(5) 0.043(4) Uani 1 1 d . U . . .
C46 C 0.6660(8) 0.6318(9) 0.3503(5) 0.050(4) Uani 1 1 d . U . . .
H46 H 0.658004 0.646113 0.322582 0.060 Uiso 1 1 calc R U . . .
Cl52 Cl 0.4554(3) 0.9954(3) 0.44807(18) 0.0778(17) Uani 1 1 d . . . . .
C54 C 0.5164(10) 0.8231(11) 0.4745(6) 0.070(6) Uani 1 1 d . U . . .
H54 H 0.505291 0.789355 0.491610 0.084 Uiso 1 1 calc R U . . .
Cl51 Cl 0.5607(4) 0.9756(3) 0.3863(2) 0.099(2) Uani 1 1 d . . . . .
C53 C 0.4847(9) 0.8787(10) 0.4748(6) 0.061(5) Uani 1 1 d . U . . .
H53 H 0.454261 0.884967 0.494096 0.073 Uiso 1 1 calc R U . . .
C51 C 0.5424(11) 0.9156(11) 0.4221(7) 0.073(6) Uani 1 1 d . U . . .
C55 C 0.5686(12) 0.8150(12) 0.4473(7) 0.081(7) Uani 1 1 d . U . . .
H55 H 0.595784 0.779047 0.449047 0.097 Uiso 1 1 calc R U . . .
C56 C 0.5748(10) 0.8627(11) 0.4198(7) 0.070(6) Uani 1 1 d . U . . .
H56 H 0.602655 0.857689 0.398753 0.084 Uiso 1 1 calc R U . . .
C52 C 0.4962(9) 0.9273(10) 0.4468(6) 0.061(5) Uani 1 1 d . U . . .

loop_
_atom_site_aniso_label
_atom_site_aniso_U_11
_atom_site_aniso_U_22
_atom_site_aniso_U_33
_atom_site_aniso_U_23
_atom_site_aniso_U_13
_atom_site_aniso_U_12
P101 0.032(2) 0.024(2) 0.0182(17) -0.0006(15) -0.0004(14) 0.0007(16)
C109 0.036(7) 0.035(8) 0.052(7) -0.009(6) 0.008(6) 0.007(6)
C111 0.038(7) 0.034(7) 0.036(7) -0.008(6) -0.003(6) 0.001(6)
C129 0.047(7) 0.039(8) 0.026(6) 0.004(6) 0.000(6) 0.008(6)
C130 0.028(6) 0.022(7) 0.020(5) -0.001(5) -0.001(5) -0.002(5)
C102 0.040(7) 0.029(7) 0.029(6) 0.000(5) -0.002(5) 0.007(6)
C134 0.045(7) 0.026(7) 0.044(7) 0.003(6) 0.003(6) -0.001(6)
C127 0.044(7) 0.033(7) 0.034(6) -0.002(6) -0.005(6) -0.006(6)
C117 0.035(7) 0.040(8) 0.031(6) 0.006(6) 0.008(5) 0.002(6)
C118 0.031(6) 0.029(7) 0.028(6) 0.002(5) -0.002(5) -0.004(6)
C126 0.032(6) 0.028(7) 0.029(6) -0.002(5) 0.007(5) -0.005(5)
C123 0.039(7) 0.044(8) 0.038(7) -0.004(6) 0.011(6) -0.006(6)
C135 0.044(7) 0.029(7) 0.040(7) -0.011(6) 0.002(6) -0.001(6)
C122 0.027(6) 0.044(8) 0.039(7) -0.003(6) 0.008(5) -0.005(6)
C112 0.039(7) 0.031(7) 0.029(6) 0.002(6) 0.001(5) 0.006(6)
C115 0.040(7) 0.032(7) 0.026(6) 0.007(5) -0.008(5) -0.002(6)
C131 0.028(6) 0.028(7) 0.015(5) 0.003(5) 0.005(5) 0.005(5)
C119 0.040(7) 0.030(7) 0.019(6) 0.004(5) 0.008(5) 0.000(6)
C113 0.036(7) 0.021(7) 0.026(6) -0.003(5) -0.009(5) 0.006(5)
C107 0.027(6) 0.021(7) 0.028(6) -0.009(5) -0.003(5) 0.002(5)
P102 0.035(2) 0.025(2) 0.0185(17) 0.0017(15) 0.0048(14) 0.0029(16)
C120 0.035(7) 0.025(7) 0.023(6) 0.000(5) 0.003(5) 0.000(5)
C124 0.032(7) 0.032(7) 0.029(6) -0.006(6) 0.005(5) 0.003(6)
C128 0.048(7) 0.038(8) 0.036(7) 0.000(6) 0.003(6) -0.006(6)
C136 0.032(6) 0.024(7) 0.024(6) 0.003(5) 0.007(5) -0.002(5)
C114 0.036(7) 0.027(7) 0.033(6) -0.005(6) -0.002(5) -0.004(6)
C106 0.029(6) 0.025(7) 0.027(6) -0.002(5) -0.007(5) 0.000(5)
C132 0.041(7) 0.033(7) 0.028(6) -0.010(6) 0.003(5) 0.005(6)
C108 0.031(6) 0.026(7) 0.031(6) 0.000(5) -0.009(5) -0.005(5)
C110 0.041(7) 0.037(8) 0.041(7) -0.016(6) 0.000(6) 0.001(6)
C121 0.027(6) 0.034(7) 0.036(6) -0.002(6) 0.006(5) 0.008(6)
C133 0.043(7) 0.031(7) 0.023(6) 0.007(5) 0.007(5) 0.009(6)
N101 0.033(6) 0.020(6) 0.018(5) -0.006(4) 0.001(4) 0.013(5)
C116 0.042(7) 0.033(7) 0.028(6) 0.005(6) -0.002(6) 0.008(6)
C104 0.032(7) 0.037(8) 0.048(7) 0.003(6) 0.001(6) -0.002(6)
C101 0.016(5) 0.016(6) 0.022(5) -0.001(5) -0.008(4) -0.008(5)
C105 0.034(7) 0.033(7) 0.040(7) 0.003(6) 0.000(6) 0.005(6)
C103 0.048(8) 0.037(8) 0.049(7) 0.002(6) 0.001(6) -0.003(6)
C125 0.028(6) 0.018(6) 0.023(6) 0.006(5) 0.005(5) 0.002(5)
C62 0.066(9) 0.062(9) 0.045(7) 0.007(7) 0.007(7) -0.009(7)
C63 0.054(8) 0.051(9) 0.067(8) 0.014(7) 0.012(7) 0.004(7)
C61 0.069(9) 0.053(9) 0.057(8) -0.002(7) -0.003(7) -0.012(7)
Cl61 0.364(15) 0.062(5) 0.084(5) -0.040(4) 0.075(7) -0.077(7)
C217 0.110(15) 0.097(16) 0.098(14) 0.000(12) 0.051(12) 0.008(13)
C207 0.060(8) 0.052(8) 0.030(6) 0.003(6) 0.011(6) 0.006(7)
C215 0.045(8) 0.055(9) 0.058(8) 0.004(7) 0.001(7) 0.001(7)
N203 0.035(6) 0.020(6) 0.017(5) 0.003(4) 0.002(4) 0.000(5)
N202 0.036(6) 0.017(6) 0.013(4) 0.001(4) 0.002(4) 0.002(5)
N201 0.032(5) 0.018(6) 0.025(5) 0.004(4) 0.000(4) -0.001(5)
N204 0.042(6) 0.020(6) 0.021(5) -0.004(4) 0.002(4) 0.003(5)
N208 0.036(6) 0.032(7) 0.036(6) 0.005(5) 0.008(5) -0.009(5)
C214 0.044(7) 0.037(8) 0.042(7) 0.005(6) 0.001(6) 0.000(6)
N206 0.045(6) 0.033(6) 0.018(5) -0.001(5) -0.007(5) 0.002(5)
C204 0.028(6) 0.017(6) 0.024(6) 0.006(5) 0.002(5) 0.002(5)
C206 0.054(8) 0.045(8) 0.031(6) -0.004(6) -0.001(6) 0.003(7)
N207 0.033(6) 0.033(7) 0.033(6) 0.006(5) 0.002(5) -0.003(5)
C219 0.040(7) 0.053(8) 0.053(8) 0.006(7) 0.008(6) 0.000(7)
N205 0.044(6) 0.038(7) 0.024(5) 0.001(5) 0.003(5) 0.012(5)
C220 0.025(6) 0.017(6) 0.028(6) 0.007(5) 0.000(5) 0.001(5)
C201 0.033(6) 0.024(7) 0.026(6) -0.002(5) 0.007(5) 0.007(5)
C218 0.055(8) 0.071(10) 0.066(8) 0.004(8) 0.011(7) -0.004(7)
C208 0.094(14) 0.104(16) 0.076(12) 0.004(12) 0.023(11) -0.002(12)
C211 0.043(7) 0.039(8) 0.027(6) 0.005(6) 0.006(6) 0.005(6)
C212 0.034(6) 0.026(7) 0.018(5) 0.005(5) 0.000(5) 0.003(5)
C203 0.037(7) 0.028(7) 0.022(6) 0.004(5) 0.001(5) 0.003(6)
C205 0.033(6) 0.029(7) 0.021(6) 0.000(5) 0.000(5) 0.007(5)
C213 0.036(7) 0.024(7) 0.031(6) 0.004(5) 0.000(5) 0.003(6)
C209 0.046(9) 0.056(11) 0.042(8) -0.022(8) -0.011(7) 0.020(8)
C210 0.056(8) 0.056(9) 0.032(7) 0.000(6) 0.007(6) 0.005(7)
C216 0.092(15) 0.138(18) 0.121(16) 0.026(15) -0.021(13) -0.026(14)
C202 0.037(7) 0.020(7) 0.025(6) -0.001(5) 0.005(5) 0.007(5)
C73 0.041(7) 0.034(8) 0.059(7) -0.013(6) -0.004(7) 0.001(6)
C71 0.046(7) 0.035(8) 0.041(7) 0.006(6) 0.005(6) 0.001(6)
C72 0.048(8) 0.047(8) 0.048(7) -0.003(7) 0.006(6) 0.003(7)
Cl71 0.158(6) 0.043(4) 0.072(4) 0.026(3) -0.008(4) -0.020(4)
C32 0.035(7) 0.044(8) 0.028(6) -0.001(6) 0.008(5) -0.005(6)
C35 0.033(7) 0.049(8) 0.043(7) 0.004(6) 0.002(6) 0.002(6)
C31 0.030(7) 0.037(7) 0.034(6) -0.001(6) -0.001(5) 0.001(6)
C33 0.032(7) 0.046(8) 0.040(7) -0.004(6) 0.004(6) -0.002(6)
Cl32 0.051(3) 0.071(4) 0.045(2) 0.018(2) 0.0070(19) -0.002(2)
Cl31 0.078(3) 0.047(3) 0.055(3) -0.002(2) -0.009(2) -0.001(2)
C34 0.051(8) 0.052(9) 0.059(8) -0.005(7) 0.000(7) 0.000(7)
C36 0.046(8) 0.047(8) 0.049(7) 0.005(7) 0.004(6) -0.006(7)
C44 0.041(7) 0.041(8) 0.061(8) 0.003(7) -0.002(6) 0.005(6)
C43 0.047(8) 0.063(9) 0.060(8) 0.008(7) -0.005(7) 0.003(7)
C45 0.053(8) 0.058(9) 0.054(8) -0.012(7) 0.014(7) -0.005(7)
Cl41 0.072(3) 0.044(3) 0.070(3) 0.000(2) 0.014(2) 0.002(2)
Cl42 0.045(3) 0.086(4) 0.054(3) -0.027(3) 0.003(2) -0.001(2)
C42 0.025(6) 0.049(8) 0.043(7) -0.012(6) -0.004(6) -0.001(6)
C41 0.041(7) 0.042(8) 0.047(7) 0.002(6) 0.012(6) 0.002(6)
C46 0.045(8) 0.053(9) 0.052(8) -0.004(7) 0.002(6) 0.001(7)
Cl52 0.074(4) 0.075(4) 0.085(4) 0.005(3) 0.012(3) 0.015(3)
C54 0.070(9) 0.066(10) 0.072(9) -0.001(8) 0.000(8) 0.001(8)
Cl51 0.120(5) 0.084(5) 0.100(5) 0.003(4) 0.048(4) -0.007(4)
C53 0.052(8) 0.066(9) 0.064(8) -0.006(7) 0.004(7) 0.000(7)
C51 0.071(9) 0.074(10) 0.074(9) -0.002(8) 0.007(8) 0.003(8)
C55 0.089(10) 0.075(10) 0.079(10) -0.014(8) 0.006(8) 0.004(8)
C56 0.073(9) 0.069(10) 0.069(9) -0.004(8) 0.011(8) 0.003(8)
C52 0.058(8) 0.063(9) 0.063(8) 0.002(7) 0.007(7) -0.004(7)

loop_
_atom_type_symbol
_atom_type_description
_atom_type_scat_dispersion_real
_atom_type_scat_dispersion_imag
_atom_type_scat_source
C C 0.0033 0.0016 'International Tables Vol C Tables 4.2.6.8 and 6.1.1.4'
H H 0.0000 0.0000 'International Tables Vol C Tables 4.2.6.8 and 6.1.1.4'
Cl Cl 0.1484 0.1585 'International Tables Vol C Tables 4.2.6.8 and 6.1.1.4'
N N 0.0061 0.0033 'International Tables Vol C Tables 4.2.6.8 and 6.1.1.4'
P P 0.1023 0.0942 'International Tables Vol C Tables 4.2.6.8 and 6.1.1.4'

loop_
_exptl_crystal_face_index_h
_exptl_crystal_face_index_k
_exptl_crystal_face_index_l
_exptl_crystal_face_perp_dist
-2 1 1 0.0522
2 -1 -1 0.0522
1 1 0 0.0883
-1 -1 0 0.1147
0 0 -1 0.0706
0 0 1 0.0706
0 -1 1 0.0956
1 -1 2 0.0581

loop_
_geom_angle_atom_site_label_1
_geom_angle_atom_site_label_2
_geom_angle_atom_site_label_3
_geom_angle
_geom_angle_site_symmetry_1
_geom_angle_site_symmetry_3
_geom_angle_publ_flag
C113 P101 C107 107.5(7) . . ?
C113 P101 C101 109.5(6) . . ?
N101 P101 C113 113.5(6) . . ?
N101 P101 C107 110.4(6) . . ?
N101 P101 C101 108.4(6) . . ?
C101 P101 C107 107.4(6) . . ?
C108 C109 H109 120.2 . . ?
C108 C109 C110 119.6(15) . . ?
C110 C109 H109 120.2 . . ?
C112 C111 H111 121.1 . . ?
C112 C111 C110 117.8(14) . . ?
C110 C111 H111 121.1 . . ?
C130 C129 H129 122.4 . . ?
C128 C129 H129 122.4 . . ?
C128 C129 C130 115.1(14) . . ?
C129 C130 H130 118.7 . . ?
C125 C130 C129 122.6(13) . . ?
C125 C130 H130 118.7 . . ?
C101 C102 H102 120.3 . . ?
C101 C102 C103 119.4(14) . . ?
C103 C102 H102 120.3 . . ?
C135 C134 H134 120.3 . . ?
C133 C134 H134 120.3 . . ?
C133 C134 C135 119.5(15) . . ?
C126 C127 H127 120.6 . . ?
C128 C127 H127 120.6 . . ?
C128 C127 C126 118.7(15) . . ?
C118 C117 H117 120.2 . . ?
C116 C117 H117 120.2 . . ?
C116 C117 C118 119.7(14) . . ?
C117 C118 H118 119.7 . . ?
C113 C118 C117 120.5(13) . . ?
C113 C118 H118 119.7 . . ?
C127 C126 H126 120.1 . . ?
C125 C126 C127 119.8(13) . . ?
C125 C126 H126 120.1 . . ?
C122 C123 H123 118.5 . . ?
C124 C123 H123 118.5 . . ?
C124 C123 C122 123.0(16) . . ?
C134 C135 H135 119.2 . . ?
C136 C135 C134 121.5(15) . . ?
C136 C135 H135 119.2 . . ?
C123 C122 H122 121.4 . . ?
C121 C122 C123 117.3(14) . . ?
C121 C122 H122 121.4 . . ?
C111 C112 H112 118.7 . . ?
C111 C112 C107 122.6(15) . . ?
C107 C112 H112 118.7 . . ?
C114 C115 H115 119.2 . . ?
C116 C115 H115 119.2 . . ?
C116 C115 C114 121.6(13) . . ?
C136 C131 P102 120.8(10) . . ?
C132 C131 P102 121.2(11) . . ?
C132 C131 C136 118.0(13) . . ?
C120 C119 P102 119.7(11) . . ?
C124 C119 P102 121.0(11) . . ?
C124 C119 C120 119.3(14) . . ?
C118 C113 P101 119.6(10) . . ?
C118 C113 C114 120.3(13) . . ?
C114 C113 P101 120.1(11) . . ?
C112 C107 P101 119.3(11) . . ?
C108 C107 P101 122.2(10) . . ?
C108 C107 C112 118.5(13) . . ?
C131 P102 C119 108.9(6) . . ?
C131 P102 C125 107.8(6) . . ?
C119 P102 C125 107.2(6) . . ?
N101 P102 C131 109.7(6) . . ?
N101 P102 C119 108.8(7) . . ?
N101 P102 C125 114.3(6) . . ?
C119 C120 H120 120.1 . . ?
C121 C120 C119 119.8(14) . . ?
C121 C120 H120 120.1 . . ?
C123 C124 C119 120.4(15) . . ?
C123 C124 H124 119.8 . . ?
C119 C124 H124 119.8 . . ?
C129 C128 H128 117.6 . . ?
C127 C128 C129 124.8(15) . . ?
C127 C128 H128 117.6 . . ?
C135 C136 C131 120.9(13) . . ?
C135 C136 H136 119.5 . . ?
C131 C136 H136 119.5 . . ?
C115 C114 H114 121.0 . . ?
C113 C114 C115 118.0(14) . . ?
C113 C114 H114 121.0 . . ?
C101 C106 H106 119.7 . . ?
C101 C106 C105 120.6(13) . . ?
C105 C106 H106 119.7 . . ?
C131 C132 H132 119.5 . . ?
C131 C132 C133 121.0(14) . . ?
C133 C132 H132 119.5 . . ?
C109 C108 H108 119.8 . . ?
C107 C108 C109 120.5(13) . . ?
C107 C108 H108 119.8 . . ?
C109 C110 H110 119.7 . . ?
C111 C110 C109 120.6(15) . . ?
C111 C110 H110 119.7 . . ?
C122 C121 H121 119.9 . . ?
C120 C121 C122 120.1(14) . . ?
C120 C121 H121 119.9 . . ?
C134 C133 C132 118.9(13) . . ?
C134 C133 H133 120.5 . . ?
C132 C133 H133 120.5 . . ?
P101 N101 P102 143.5(7) . . ?
C117 C116 H116 120.2 . . ?
C115 C116 C117 119.6(13) . . ?
C115 C116 H116 120.2 . . ?
C105 C104 H104 120.3 . . ?
C105 C104 C103 119.5(15) . . ?
C103 C104 H104 120.3 . . ?
C102 C101 P101 118.5(10) . . ?
C106 C101 P101 121.4(10) . . ?
C106 C101 C102 120.0(12) . . ?
C106 C105 H105 119.9 . . ?
C104 C105 C106 120.2(14) . . ?
C104 C105 H105 119.9 . . ?
C102 C103 H103 119.9 . . ?
C104 C103 C102 120.2(16) . . ?
C104 C103 H103 119.9 . . ?
C130 C125 C126 119.0(12) . . ?
C130 C125 P102 122.8(10) . . ?
C126 C125 P102 118.3(10) . . ?
C63 C62 H62 120.7 . . ?
C61 C62 H62 120.7 . . ?
C61 C62 C63 118.7(17) . . ?
C62 C63 H63 119.4 . . ?
C63 C63 C62 121.2(11) 2_655 . ?
C63 C63 H63 119.4 2_655 . ?
C62 C61 C61 120.0(12) . 2_655 ?
C62 C61 Cl61 119.6(15) . . ?
C61 C61 Cl61 120.4(7) 2_655 . ?
H21A C217 H21B 109.5 . . ?
H21A C217 H21C 109.5 . . ?
H21B C217 H21C 109.5 . . ?
C218 C217 H21A 109.5 . . ?
C218 C217 H21B 109.5 . . ?
C218 C217 H21C 109.5 . . ?
H20A C207 H20B 108.4 . . ?
C206 C207 H20A 110.1 . . ?
C206 C207 H20B 110.1 . . ?
C208 C207 H20A 110.1 . . ?
C208 C207 H20B 110.1 . . ?
C208 C207 C206 108.0(15) . . ?
H21D C215 H21E 107.6 . . ?
C214 C215 H21D 108.6 . . ?
C214 C215 H21E 108.6 . . ?
C216 C215 H21D 108.6 . . ?
C216 C215 H21E 108.6 . . ?
C216 C215 C214 114.4(18) . . ?
C201 N203 C202 123.7(12) . . ?
C203 N202 C202 107.3(10) . . ?
C204 N201 H201 123.2 2_655 . ?
C201 N201 H201 123.2 . . ?
C201 N201 C204 113.6(11) . 2_655 ?
C204 N204 C203 122.9(11) . . ?
C219 N208 C220 115.3(13) . . ?
N207 C214 C215 115.6(14) . . ?
N207 C214 C219 119.9(14) . . ?
C219 C214 C215 124.5(15) . . ?
C212 N206 C211 113.8(12) . . ?
N201 C204 C213 104.1(11) 2_655 . ?
N204 C204 N201 128.6(12) . 2_655 ?
N204 C204 C213 127.2(12) . . ?
N205 C206 C207 109.3(14) . . ?
C211 C206 C207 124.8(14) . . ?
C211 C206 N205 125.8(14) . . ?
C213 N207 C214 115.1(12) . . ?
N208 C219 C214 123.5(15) . . ?
N208 C219 C218 118.0(15) . . ?
C214 C219 C218 118.2(16) . . ?
C206 N205 C205 111.6(12) . . ?
N208 C220 C201 127.7(12) . 2_655 ?
N208 C220 C213 122.8(12) . . ?
C213 C220 C201 109.5(12) . 2_655 ?
N203 C201 N201 129.5(13) . . ?
N203 C201 C220 126.8(12) . 2_655 ?
N201 C201 C220 103.6(11) . 2_655 ?
C217 C218 C219 111.2(18) . . ?
C217 C218 H21F 109.4 . . ?
C217 C218 H21G 109.4 . . ?
C219 C218 H21F 109.4 . . ?
C219 C218 H21G 109.4 . . ?
H21F C218 H21G 108.0 . . ?
C207 C208 H20C 109.5 . . ?
C207 C208 H20D 109.5 . . ?
C207 C208 H20E 109.5 . . ?
H20C C208 H20D 109.5 . . ?
H20C C208 H20E 109.5 . . ?
H20D C208 H20E 109.5 . . ?
N206 C211 C210 112.5(13) . . ?
C206 C211 N206 122.0(13) . . ?
C206 C211 C210 125.5(13) . . ?
N206 C212 C203 129.9(13) . . ?
N206 C212 C205 123.9(12) . . ?
C205 C212 C203 106.2(11) . . ?
N202 C203 N204 128.6(11) . . ?
N202 C203 C212 109.5(12) . . ?
C212 C203 N204 121.8(12) . . ?
N205 C205 C212 122.6(12) . . ?
N205 C205 C202 129.5(13) . . ?
C212 C205 C202 107.8(12) . . ?
N207 C213 C204 127.4(12) . . ?
N207 C213 C220 123.4(13) . . ?
C220 C213 C204 109.2(12) . . ?
H20F C209 H20G 109.5 . . ?
H20F C209 H20H 109.5 . . ?
H20G C209 H20H 109.5 . . ?
C210 C209 H20F 109.5 . . ?
C210 C209 H20G 109.5 . . ?
C210 C209 H20H 109.5 . . ?
C211 C210 H21H 109.1 . . ?
C211 C210 H21I 109.1 . . ?
C209 C210 C211 112.4(14) . . ?
C209 C210 H21H 109.1 . . ?
C209 C210 H21I 109.1 . . ?
H21H C210 H21I 107.9 . . ?
C215 C216 H21J 109.5 . . ?
C215 C216 H21K 109.5 . . ?
C215 C216 H21L 109.5 . . ?
H21J C216 H21K 109.5 . . ?
H21J C216 H21L 109.5 . . ?
H21K C216 H21L 109.5 . . ?
N203 C202 C205 123.1(12) . . ?
N202 C202 N203 127.4(11) . . ?
N202 C202 C205 109.1(12) . . ?
C73 C73 H73 119.0 2_655 . ?
C73 C73 C72 121.9(10) 2_655 . ?
C72 C73 H73 119.0 . . ?
C71 C71 Cl71 120.6(6) 2_655 . ?
C72 C71 C71 120.7(10) . 2_655 ?
C72 C71 Cl71 118.8(12) . . ?
C73 C72 H72 121.3 . . ?
C71 C72 C73 117.4(16) . . ?
C71 C72 H72 121.3 . . ?
C31 C32 C33 121.0(15) . . ?
C31 C32 Cl32 121.5(13) . . ?
C33 C32 Cl32 117.4(11) . . ?
C34 C35 H35 120.0 . . ?
C36 C35 H35 120.0 . . ?
C36 C35 C34 120.0(17) . . ?
C32 C31 Cl31 122.0(13) . . ?
C32 C31 C36 117.8(15) . . ?
C36 C31 Cl31 120.2(12) . . ?
C32 C33 H33 120.7 . . ?
C34 C33 C32 118.6(15) . . ?
C34 C33 H33 120.7 . . ?
C35 C34 H34 119.8 . . ?
C33 C34 C35 120.5(18) . . ?
C33 C34 H34 119.8 . . ?
C35 C36 C31 121.8(16) . . ?
C35 C36 H36 119.1 . . ?
C31 C36 H36 119.1 . . ?
C43 C44 H44 120.7 . . ?
C45 C44 H44 120.7 . . ?
C45 C44 C43 118.5(18) . . ?
C44 C43 H43 120.3 . . ?
C44 C43 C42 119.4(16) . . ?
C42 C43 H43 120.3 . . ?
C44 C45 H45 119.2 . . ?
C46 C45 C44 121.6(17) . . ?
C46 C45 H45 119.2 . . ?
C43 C42 Cl42 118.6(13) . . ?
C41 C42 C43 117.1(15) . . ?
C41 C42 Cl42 124.1(14) . . ?
C42 C41 Cl41 118.5(13) . . ?
C46 C41 Cl41 118.1(13) . . ?
C46 C41 C42 123.1(17) . . ?
C45 C46 H46 120.2 . . ?
C41 C46 C45 119.7(17) . . ?
C41 C46 H46 120.2 . . ?
C53 C54 H54 120.0 . . ?
C53 C54 C55 120(2) . . ?
C55 C54 H54 120.0 . . ?
C54 C53 H53 119.5 . . ?
C54 C53 C52 121(2) . . ?
C52 C53 H53 119.5 . . ?
C56 C51 Cl51 114.9(18) . . ?
C56 C51 C52 127(2) . . ?
C52 C51 Cl51 118.2(18) . . ?
C54 C55 H55 122.4 . . ?
C56 C55 C54 115(2) . . ?
C56 C55 H55 122.4 . . ?
C51 C56 C55 121(2) . . ?
C51 C56 H56 119.7 . . ?
C55 C56 H56 119.7 . . ?
C53 C52 Cl52 119.4(16) . . ?
C51 C52 Cl52 125.1(18) . . ?
C51 C52 C53 115(2) . . ?

loop_
_geom_bond_atom_site_label_1
_geom_bond_atom_site_label_2
_geom_bond_distance
_geom_bond_site_symmetry_2
_geom_bond_publ_flag
P101 C113 1.782(14) . ?
P101 C107 1.799(14) . ?
P101 N101 1.565(11) . ?
P101 C101 1.786(12) . ?
C109 H109 0.9500 . ?
C109 C108 1.39(2) . ?
C109 C110 1.40(2) . ?
C111 H111 0.9500 . ?
C111 C112 1.36(2) . ?
C111 C110 1.39(2) . ?
C129 H129 0.9500 . ?
C129 C130 1.410(18) . ?
C129 C128 1.39(2) . ?
C130 H130 0.9500 . ?
C130 C125 1.364(18) . ?
C102 H102 0.9500 . ?
C102 C101 1.401(19) . ?
C102 C103 1.41(2) . ?
C134 H134 0.9500 . ?
C134 C135 1.39(2) . ?
C134 C133 1.36(2) . ?
C127 H127 0.9500 . ?
C127 C126 1.404(19) . ?
C127 C128 1.33(2) . ?
C117 H117 0.9500 . ?
C117 C118 1.434(19) . ?
C117 C116 1.38(2) . ?
C118 H118 0.9500 . ?
C118 C113 1.35(2) . ?
C126 H126 0.9500 . ?
C126 C125 1.396(19) . ?
C123 H123 0.9500 . ?
C123 C122 1.40(2) . ?
C123 C124 1.32(2) . ?
C135 H135 0.9500 . ?
C135 C136 1.37(2) . ?
C122 H122 0.9500 . ?
C122 C121 1.39(2) . ?
C112 H112 0.9500 . ?
C112 C107 1.421(18) . ?
C115 H115 0.9500 . ?
C115 C114 1.433(19) . ?
C115 C116 1.36(2) . ?
C131 P102 1.766(14) . ?
C131 C136 1.386(19) . ?
C131 C132 1.386(18) . ?
C119 P102 1.804(15) . ?
C119 C120 1.41(2) . ?
C119 C124 1.37(2) . ?
C113 C114 1.408(19) . ?
C107 C108 1.36(2) . ?
P102 N101 1.585(11) . ?
P102 C125 1.809(13) . ?
C120 H120 0.9500 . ?
C120 C121 1.379(19) . ?
C124 H124 0.9500 . ?
C128 H128 0.9500 . ?
C136 H136 0.9500 . ?
C114 H114 0.9500 . ?
C106 H106 0.9500 . ?
C106 C101 1.382(18) . ?
C106 C105 1.40(2) . ?
C132 H132 0.9500 . ?
C132 C133 1.43(2) . ?
C108 H108 0.9500 . ?
C110 H110 0.9500 . ?
C121 H121 0.9500 . ?
C133 H133 0.9500 . ?
C116 H116 0.9500 . ?
C104 H104 0.9500 . ?
C104 C105 1.39(2) . ?
C104 C103 1.40(2) . ?
C105 H105 0.9500 . ?
C103 H103 0.9500 . ?
C62 H62 0.9500 . ?
C62 C63 1.41(3) . ?
C62 C61 1.35(3) . ?
C63 C63 1.27(3) 2_655 ?
C63 H63 0.9500 . ?
C61 C61 1.38(4) 2_655 ?
C61 Cl61 1.72(2) . ?
C217 H21A 0.9800 . ?
C217 H21B 0.9800 . ?
C217 H21C 0.9800 . ?
C217 C218 1.43(3) . ?
C207 H20A 0.9900 . ?
C207 H20B 0.9900 . ?
C207 C206 1.57(2) . ?
C207 C208 1.50(3) . ?
C215 H21D 0.9900 . ?
C215 H21E 0.9900 . ?
C215 C214 1.50(2) . ?
C215 C216 1.45(3) . ?
N203 C201 1.277(16) . ?
N203 C202 1.376(17) . ?
N202 C203 1.361(17) . ?
N202 C202 1.376(17) . ?
N201 H201 0.8800 . ?
N201 C204 1.432(16) 2_655 ?
N201 C201 1.383(17) . ?
N204 C204 1.275(16) . ?
N204 C203 1.419(18) . ?
N208 C219 1.32(2) . ?
N208 C220 1.343(17) . ?
C214 N207 1.385(19) . ?
C214 C219 1.43(2) . ?
N206 C211 1.365(18) . ?
N206 C212 1.362(16) . ?
C204 C213 1.440(19) . ?
C206 N205 1.372(19) . ?
C206 C211 1.36(2) . ?
N207 C213 1.329(18) . ?
C219 C218 1.51(2) . ?
N205 C205 1.384(17) . ?
C220 C201 1.477(19) 2_655 ?
C220 C213 1.389(18) . ?
C218 H21F 0.9900 . ?
C218 H21G 0.9900 . ?
C208 H20C 0.9800 . ?
C208 H20D 0.9800 . ?
C208 H20E 0.9800 . ?
C211 C210 1.53(2) . ?
C212 C203 1.416(18) . ?
C212 C205 1.384(19) . ?
C205 C202 1.393(18) . ?
C209 H20F 0.9800 . ?
C209 H20G 0.9800 . ?
C209 H20H 0.9800 . ?
C209 C210 1.43(2) . ?
C210 H21H 0.9900 . ?
C210 H21I 0.9900 . ?
C216 H21J 0.9800 . ?
C216 H21K 0.9800 . ?
C216 H21L 0.9800 . ?
C73 C73 1.34(3) 2_655 ?
C73 H73 0.9500 . ?
C73 C72 1.39(2) . ?
C71 C71 1.40(3) 2_655 ?
C71 C72 1.38(2) . ?
C71 Cl71 1.723(16) . ?
C72 H72 0.9500 . ?
C32 C31 1.36(2) . ?
C32 C33 1.41(2) . ?
C32 Cl32 1.736(15) . ?
C35 H35 0.9500 . ?
C35 C34 1.39(2) . ?
C35 C36 1.33(2) . ?
C31 Cl31 1.706(16) . ?
C31 C36 1.41(2) . ?
C33 H33 0.9500 . ?
C33 C34 1.36(2) . ?
C34 H34 0.9500 . ?
C36 H36 0.9500 . ?
C44 H44 0.9500 . ?
C44 C43 1.43(2) . ?
C44 C45 1.38(2) . ?
C43 H43 0.9500 . ?
C43 C42 1.44(2) . ?
C45 H45 0.9500 . ?
C45 C46 1.38(3) . ?
Cl41 C41 1.733(18) . ?
Cl42 C42 1.696(16) . ?
C42 C41 1.38(2) . ?
C41 C46 1.36(2) . ?
C46 H46 0.9500 . ?
Cl52 C52 1.68(2) . ?
C54 H54 0.9500 . ?
C54 C53 1.35(3) . ?
C54 C55 1.48(3) . ?
Cl51 C51 1.79(2) . ?
C53 H53 0.9500 . ?
C53 C52 1.41(3) . ?
C51 C56 1.32(3) . ?
C51 C52 1.34(3) . ?
C55 H55 0.9500 . ?
C55 C56 1.36(3) . ?
C56 H56 0.9500 . ?

loop_
_geom_torsion_atom_site_label_1
_geom_torsion_atom_site_label_2
_geom_torsion_atom_site_label_3
_geom_torsion_atom_site_label_4
_geom_torsion
_geom_torsion_site_symmetry_1
_geom_torsion_site_symmetry_2
_geom_torsion_site_symmetry_3
_geom_torsion_site_symmetry_4
_geom_torsion_publ_flag
P101 C113 C114 C115 -177.0(11) . . . . ?
P101 C107 C108 C109 178.3(11) . . . . ?
C111 C112 C107 P101 -177.4(12) . . . . ?
C111 C112 C107 C108 4(2) . . . . ?
C129 C130 C125 C126 2(2) . . . . ?
C129 C130 C125 P102 -177.5(11) . . . . ?
C130 C129 C128 C127 -2(2) . . . . ?
C134 C135 C136 C131 -2(2) . . . . ?
C127 C126 C125 C130 -3(2) . . . . ?
C127 C126 C125 P102 176.2(11) . . . . ?
C117 C118 C113 P101 173.6(12) . . . . ?
C117 C118 C113 C114 -6(2) . . . . ?
C118 C117 C116 C115 -3(2) . . . . ?
C118 C113 C114 C115 3(2) . . . . ?
C126 C127 C128 C129 1(3) . . . . ?
C123 C122 C121 C120 -1(2) . . . . ?
C135 C134 C133 C132 -4(2) . . . . ?
C122 C123 C124 C119 -4(2) . . . . ?
C112 C111 C110 C109 7(2) . . . . ?
C112 C107 C108 C109 -3(2) . . . . ?
C131 P102 N101 P101 -135.8(13) . . . . ?
C131 P102 C125 C130 -108.0(12) . . . . ?
C131 P102 C125 C126 72.4(12) . . . . ?
C131 C132 C133 C134 2(2) . . . . ?
C119 P102 N101 P101 105.2(13) . . . . ?
C119 P102 C125 C130 9.2(14) . . . . ?
C119 P102 C125 C126 -170.4(11) . . . . ?
C119 C120 C121 C122 1(2) . . . . ?
C113 P101 C107 C112 -149.4(11) . . . . ?
C113 P101 C107 C108 29.2(14) . . . . ?
C113 P101 N101 P102 -8.4(16) . . . . ?
C113 P101 C101 C102 108.6(11) . . . . ?
C113 P101 C101 C106 -75.2(11) . . . . ?
C107 P101 C113 C118 68.7(13) . . . . ?
C107 P101 C113 C114 -111.7(12) . . . . ?
C107 P101 N101 P102 -129.2(13) . . . . ?
C107 P101 C101 C102 -135.0(10) . . . . ?
C107 P101 C101 C106 41.2(12) . . . . ?
P102 C131 C136 C135 -179.5(11) . . . . ?
P102 C131 C132 C133 179.3(11) . . . . ?
P102 C119 C120 C121 174.6(10) . . . . ?
P102 C119 C124 C123 -173.3(11) . . . . ?
C120 C119 P102 C131 40.2(12) . . . . ?
C120 C119 P102 N101 159.8(10) . . . . ?
C120 C119 P102 C125 -76.1(11) . . . . ?
C120 C119 C124 C123 4(2) . . . . ?
C124 C123 C122 C121 2(2) . . . . ?
C124 C119 P102 C131 -142.9(11) . . . . ?
C124 C119 P102 N101 -23.4(13) . . . . ?
C124 C119 P102 C125 100.7(12) . . . . ?
C124 C119 C120 C121 -2.3(19) . . . . ?
C128 C129 C130 C125 1(2) . . . . ?
C128 C127 C126 C125 2(2) . . . . ?
C136 C131 P102 C119 -85.7(12) . . . . ?
C136 C131 P102 N101 155.4(11) . . . . ?
C136 C131 P102 C125 30.4(13) . . . . ?
C136 C131 C132 C133 1(2) . . . . ?
C114 C115 C116 C117 0(2) . . . . ?
C132 C131 P102 C119 95.7(12) . . . . ?
C132 C131 P102 N101 -23.3(13) . . . . ?
C132 C131 P102 C125 -148.3(11) . . . . ?
C132 C131 C136 C135 -1(2) . . . . ?
C108 C109 C110 C111 -6(2) . . . . ?
C110 C109 C108 C107 4(2) . . . . ?
C110 C111 C112 C107 -6(2) . . . . ?
C133 C134 C135 C136 4(2) . . . . ?
N101 P101 C113 C118 -53.7(14) . . . . ?
N101 P101 C113 C114 125.9(12) . . . . ?
N101 P101 C107 C112 -25.1(13) . . . . ?
N101 P101 C107 C108 153.5(12) . . . . ?
N101 P101 C101 C102 -15.7(11) . . . . ?
N101 P101 C101 C106 160.5(10) . . . . ?
N101 P102 C125 C130 129.8(12) . . . . ?
N101 P102 C125 C126 -49.8(13) . . . . ?
C116 C117 C118 C113 6(2) . . . . ?
C116 C115 C114 C113 1(2) . . . . ?
C101 P101 C113 C118 -175.0(11) . . . . ?
C101 P101 C113 C114 4.6(14) . . . . ?
C101 P101 C107 C112 92.9(12) . . . . ?
C101 P101 C107 C108 -88.5(13) . . . . ?
C101 P101 N101 P102 113.4(13) . . . . ?
C101 C102 C103 C104 1(2) . . . . ?
C101 C106 C105 C104 2(2) . . . . ?
C105 C106 C101 P101 -179.1(10) . . . . ?
C105 C106 C101 C102 -3.0(19) . . . . ?
C105 C104 C103 C102 -1(2) . . . . ?
C103 C102 C101 P101 177.7(10) . . . . ?
C103 C102 C101 C106 1.5(19) . . . . ?
C103 C104 C105 C106 0(2) . . . . ?
C125 P102 N101 P101 -14.7(16) . . . . ?
C63 C62 C61 C61 -4(4) . . . 2_655 ?
C63 C62 C61 Cl61 179.4(16) . . . . ?
C61 C62 C63 C63 0(4) . . . 2_655 ?
C207 C206 N205 C205 -179.5(13) . . . . ?
C207 C206 C211 N206 178.4(15) . . . . ?
C207 C206 C211 C210 -2(3) . . . . ?
C215 C214 N207 C213 175.6(14) . . . . ?
C215 C214 C219 N208 -175.3(17) . . . . ?
C215 C214 C219 C218 -1(3) . . . . ?
N201 C204 C213 N207 178.6(14) 2_655 . . . ?
N201 C204 C213 C220 0.3(15) 2_655 . . . ?
N204 C204 C213 N207 -2(2) . . . . ?
N204 C204 C213 C220 -179.9(14) . . . . ?
N208 C219 C218 C217 -95(2) . . . . ?
N208 C220 C213 C204 178.4(13) . . . . ?
N208 C220 C213 N207 0(2) . . . . ?
C214 N207 C213 C204 -177.7(14) . . . . ?
C214 N207 C213 C220 0(2) . . . . ?
C214 C219 C218 C217 91(2) . . . . ?
N206 C211 C210 C209 -70.4(19) . . . . ?
N206 C212 C203 N202 -179.0(14) . . . . ?
N206 C212 C203 N204 2(2) . . . . ?
N206 C212 C205 N205 -4(2) . . . . ?
N206 C212 C205 C202 -179.9(14) . . . . ?
C204 N201 C201 N203 178.9(14) 2_655 . . . ?
C204 N201 C201 C220 1.9(15) 2_655 . . 2_655 ?
C204 N204 C203 N202 1(2) . . . . ?
C204 N204 C203 C212 179.5(14) . . . . ?
C206 N205 C205 C212 4(2) . . . . ?
C206 N205 C205 C202 178.8(16) . . . . ?
C206 C211 C210 C209 110(2) . . . . ?
N207 C214 C219 N208 1(3) . . . . ?
N207 C214 C219 C218 174.7(16) . . . . ?
C219 N208 C220 C201 177.0(15) . . . 2_655 ?
C219 N208 C220 C213 0(2) . . . . ?
C219 C214 N207 C213 -1(2) . . . . ?
N205 C206 C211 N206 3(3) . . . . ?
N205 C206 C211 C210 -177.4(16) . . . . ?
N205 C205 C202 N203 8(2) . . . . ?
N205 C205 C202 N202 -178.0(14) . . . . ?
C220 N208 C219 C214 0(2) . . . . ?
C220 N208 C219 C218 -174.3(15) . . . . ?
C201 N203 C202 N202 0(2) . . . . ?
C201 N203 C202 C205 172.9(14) . . . . ?
C201 C220 C213 C204 0.9(16) 2_655 . . . ?
C201 C220 C213 N207 -177.5(13) 2_655 . . . ?
C208 C207 C206 N205 95.8(18) . . . . ?
C208 C207 C206 C211 -80(2) . . . . ?
C211 N206 C212 C203 -179.9(15) . . . . ?
C211 N206 C212 C205 3(2) . . . . ?
C211 C206 N205 C205 -3(2) . . . . ?
C212 N206 C211 C206 -2(2) . . . . ?
C212 N206 C211 C210 178.0(13) . . . . ?
C212 C205 C202 N203 -176.2(13) . . . . ?
C212 C205 C202 N202 -2.4(16) . . . . ?
C203 N202 C202 N203 175.0(13) . . . . ?
C203 N202 C202 C205 1.5(16) . . . . ?
C203 N204 C204 N201 -1(2) . . . 2_655 ?
C203 N204 C204 C213 179.5(13) . . . . ?
C203 C212 C205 N205 178.3(14) . . . . ?
C203 C212 C205 C202 2.2(16) . . . . ?
C205 C212 C203 N202 -1.4(16) . . . . ?
C205 C212 C203 N204 179.9(13) . . . . ?
C216 C215 C214 N207 62(2) . . . . ?
C216 C215 C214 C219 -121(2) . . . . ?
C202 N203 C201 N201 4(2) . . . . ?
C202 N203 C201 C220 -179.4(13) . . . 2_655 ?
C202 N202 C203 N204 178.6(13) . . . . ?
C202 N202 C203 C212 -0.1(16) . . . . ?
C73 C73 C72 C71 -3(3) 2_655 . . . ?
C71 C71 C72 C73 2(3) 2_655 . . . ?
Cl71 C71 C72 C73 -179.6(13) . . . . ?
C32 C31 C36 C35 -2(2) . . . . ?
C32 C33 C34 C35 4(2) . . . . ?
C31 C32 C33 C34 -7(2) . . . . ?
C33 C32 C31 Cl31 -176.5(12) . . . . ?
C33 C32 C31 C36 6(2) . . . . ?
Cl32 C32 C31 Cl31 -0.2(19) . . . . ?
Cl32 C32 C31 C36 -178.0(12) . . . . ?
Cl32 C32 C33 C34 176.3(12) . . . . ?
Cl31 C31 C36 C35 -179.4(13) . . . . ?
C34 C35 C36 C31 -1(3) . . . . ?
C36 C35 C34 C33 0(3) . . . . ?
C44 C43 C42 Cl42 178.9(13) . . . . ?
C44 C43 C42 C41 -7(2) . . . . ?
C44 C45 C46 C41 4(3) . . . . ?
C43 C44 C45 C46 -3(3) . . . . ?
C43 C42 C41 Cl41 -178.1(12) . . . . ?
C43 C42 C41 C46 8(2) . . . . ?
C45 C44 C43 C42 5(2) . . . . ?
Cl41 C41 C46 C45 179.2(14) . . . . ?
Cl42 C42 C41 Cl41 -4(2) . . . . ?
Cl42 C42 C41 C46 -178.1(13) . . . . ?
C42 C41 C46 C45 -7(3) . . . . ?
C54 C53 C52 Cl52 179.6(16) . . . . ?
C54 C53 C52 C51 -3(3) . . . . ?
C54 C55 C56 C51 10(3) . . . . ?
Cl51 C51 C56 C55 175.2(18) . . . . ?
Cl51 C51 C52 Cl52 -2(3) . . . . ?
Cl51 C51 C52 C53 -179.0(15) . . . . ?
C53 C54 C55 C56 -9(3) . . . . ?
C55 C54 C53 C52 6(3) . . . . ?
C56 C51 C52 Cl52 -178.9(19) . . . . ?
C56 C51 C52 C53 4(3) . . . . ?
C52 C51 C56 C55 -8(4) . . . . ?
